data_8103721
loop_
_publ_author_name
'Stefanidis, T.'
'Nord, A.G.'

_publ_section_title
;
 The crystal structure of iron(II) diphosphate, Fe2 P2 O7
;
_journal_name_full 'Zeitschrift fuer Kristallographie (149,1979-)'
_journal_page_first 255
_journal_page_last 264
_journal_volume 159
_journal_year 1982
_chemical_formula_sum 'Fe2 O7 P2'
_chemical_name_systematic 'Fe2 (P2 O7)'
_space_group_IT_number 1
_symmetry_space_group_name_Hall 'P 1'
_symmetry_space_group_name_H-M 'P 1'
_cell_angle_alpha 98.73
_cell_angle_beta 98.33
_cell_angle_gamma 103.81
_cell_formula_units_Z 1
_cell_length_a 5.517
_cell_length_b 5.255
_cell_length_c 4.488
_cell_volume 122.647
_citation_journal_id_ASTM ZEKRDZ
_cod_data_source_file Stefanidis_ZEKRDZ_1982_586.cif
_cod_data_source_block Fe2O7P2
_cod_database_code 8103721

loop_
_symmetry_equiv_pos_as_xyz
x,y,z

loop_
_atom_site_label
_atom_site_type_symbol
_atom_site_fract_x
_atom_site_fract_y
_atom_site_fract_z
_atom_site_occupancy
_atom_site_U_iso_or_equiv
Fe2 Fe+2 0.7001 0.396 0.4542 1 0.0
O5 O-2 0.084 0.45 0.696 1 0.0
O3 O-2 -0.075 0.703 0.251 1 0.0
O7 O-2 0.368 0.449 0.185 1 0.0
O1 O-2 0.629 0.694 0.757 1 0.0
O2 O-2 0.624 0.004 0.247 1 0.0
O4 O-2 0.036 0.028 0.956 1 0.0
P1 P+5 -0.2153 0.8632 0.061 1 0.0
Fe1 Fe+2 0.2998 0.7553 0.4886 1 0.0
O6 O-2 0.344 0.127 0.703 1 0.0
P2 P+5 0.206 0.2874 -0.1202 1 0.0
